data_2007324
loop_
_publ_author_name
'Blackburn, Anthony C.'
'Gerkin, Roger E.'

_publ_section_title
;
 Hydrogen-Bonding Patterns in a Centrosymmetric Structure with
 <i>Z</i>' = 2: \a,\a',\a''-Trimethyl-1,3,5-benzenetrimethanol
;
_journal_issue 6
_journal_name_full 'Acta Crystallographica Section C'
_journal_page_first 792
_journal_page_last 795
_journal_paper_doi 10.1107/S0108270197019975
_journal_volume 54
_journal_year 1998
_chemical_formula_moiety 'C12 H18 O3 '
_chemical_formula_sum 'C12 H18 O3'
_chemical_formula_weight 210.27
_chemical_name_common \a,\a',\a''-trimethyl-1,3,5-benzenetrimethanol
_chemical_name_systematic ' ?'
_space_group_IT_number 14
_symmetry_cell_setting monoclinic
_symmetry_space_group_name_Hall '-P 2ybc'
_symmetry_space_group_name_H-M 'P 1 21/c 1'
_cell_angle_alpha 90
_cell_angle_beta 115.51(2)
_cell_angle_gamma 90
_cell_formula_units_Z 8
_cell_length_a 9.386(2)
_cell_length_b 27.5000(10)
_cell_length_c 10.316(2)
_cell_measurement_reflns_used 25
_cell_measurement_temperature 296
_cell_measurement_theta_max 17.1
_cell_measurement_theta_min 12.6
_cell_volume 2403.1(8)
_computing_cell_refinement 'MSC/AFC Diffractometer Control Software'
_computing_data_collection
;
MSC/AFC Diffractometer Control Software (Molecular Structure
Corporation, 1988)
;
_computing_data_reduction 'TEXSAN (Molecular Structure Corporation, 1995)'
_computing_molecular_graphics 'ORTEPII (Johnson, 1976)'
_computing_publication_material 'TEXSAN and PLATON (Spek, 1990)'
_computing_structure_refinement TEXSAN
_computing_structure_solution 'SHELXS86 (Sheldrick, 1985)'
_diffrn_ambient_temperature 296
_diffrn_measurement_device_type 'Rigaku AFC-5S'
_diffrn_measurement_method \w
_diffrn_radiation_monochromator graphite
_diffrn_radiation_source 'X-ray tube'
_diffrn_radiation_type MoK\a
_diffrn_radiation_wavelength 0.71073
_diffrn_reflns_av_R_equivalents 0.019
_diffrn_reflns_limit_h_max 12
_diffrn_reflns_limit_h_min 0
_diffrn_reflns_limit_k_max 35
_diffrn_reflns_limit_k_min 0
_diffrn_reflns_limit_l_max 12
_diffrn_reflns_limit_l_min -13
_diffrn_reflns_number 6027
_diffrn_reflns_theta_max 27.56
_diffrn_reflns_theta_min 2.0
_diffrn_standards_decay_% '+-2.2% (average maximum relative intensity)'
_diffrn_standards_interval_count 150
_diffrn_standards_number 6
_exptl_absorpt_coefficient_mu 0.082
_exptl_absorpt_correction_type none
_exptl_crystal_colour colorless
_exptl_crystal_density_diffrn 1.162
_exptl_crystal_density_meas ?
_exptl_crystal_description 'cut plate'
_exptl_crystal_F_000 912
_exptl_crystal_size_max 0.35
_exptl_crystal_size_mid 0.35
_exptl_crystal_size_min 0.19
_refine_diff_density_max 0.52
_refine_diff_density_min -0.43
_refine_ls_extinction_method none
_refine_ls_goodness_of_fit_ref 2.11
_refine_ls_hydrogen_treatment 'H atoms treated by a mixture of independent and constrained refinement'
_refine_ls_matrix_type full
_refine_ls_number_parameters 300
_refine_ls_number_reflns 5563
_refine_ls_R_factor_gt 0.071
_refine_ls_shift/su_max <0.01
_refine_ls_structure_factor_coef Fsqd
_refine_ls_weighting_details 'w = 1/\s^2^(F^2^)'
_refine_ls_weighting_scheme calc
_refine_ls_wR_factor_ref 0.083
_reflns_number_gt 3119
_reflns_number_total 5697
_reflns_threshold_expression I>2\s~I~
_cod_data_source_file fg1397.cif
_cod_data_source_block fg1397
_cod_depositor_comments
;
The following automatic conversions were performed:
'_symmetry_cell_setting' value 'Monoclinic' changed to 'monoclinic'
according to '/home/saulius/struct/CIF-dictionaries/cif_core.dic'
dictionary named 'cif_core.dic' version 2.4.1 from 2010-06-29.

Automatic conversion script
Id: cif_fix_enum 1527 2010-12-29 10:47:43Z saulius 

The following automatic conversions were performed:

'_atom_site_adp_type' tag value 'Uij' was replaced with 'Uani' value
30 times.

Automatic conversion script
Id: cif_fix_values 1646 2011-03-28 12:23:43Z adriana 

The following automatic conversions were performed:

'_symmetry_cell_setting' value 'Monoclinic' changed to 'monoclinic'
according to /home/saulius/struct/CIF-dictionaries/cif_core.dic
dictionary named 'cif_core.dic' version 2.4.1 from 2010-06-29.

Automatic conversion script
Id: cif_fix_values 1715 2011-07-08 13:25:40Z adriana 

The following automatic conversions were performed:

'_exptl_crystal_density_meas' value 'none' was changed to '?' - the
value is perceived as not measured.

Automatic conversion script
Id: cif_fix_values 3008 2015-01-20 13:52:24Z robertas 

The following automatic conversions were performed:

'_refine_ls_weighting_scheme' value 'w = 1/\s^2^(F^2^)' was changed
to 'calc'. New tag '_refine_ls_weighting_details' was created. The
value of the new tag was set to 'w = 1/\s^2^(F^2^)'.

Automatic conversion script
Id: cif_fix_values 3143 2015-03-26 13:38:13Z robertas 
;
_cod_original_cell_volume 2403.2(9)
_cod_original_sg_symbol_H-M 'P 21/c'
_cod_database_code 2007324
_cod_database_fobs_code 2007324

loop_
_symmetry_equiv_pos_as_xyz
'  +x,  +y,  +z'
'  -x,1/2+y,1/2-z'
'  -x,  -y,  -z'
'  +x,1/2-y,1/2+z'

loop_
_atom_site_label
_atom_site_fract_x
_atom_site_fract_y
_atom_site_fract_z
_atom_site_U_iso_or_equiv
_atom_site_adp_type
_atom_site_calc_flag
_atom_site_calc_attached_atom
_atom_site_occupancy
O1A -.3723(2) .15813(6) .4856(2) .0532(7) Uani ? ? 1
O2A -.1637(2) .37664(7) .4649(2) .0521(6) Uani ? ? 1
O3A -.6352(2) .33058(8) .7331(2) .0580(7) Uani ? ? 1
C1A -.3429(3) .24540(8) .5279(3) .0385(8) Uani ? ? 1
C2A -.2969(3) .28892(9) .4902(3) .0425(8) Uani ? ? 1
C3A -.3604(3) .33291(8) .5056(3) .0415(8) Uani ? ? 1
C4A -.4732(3) .33262(8) .5599(3) .0448(8) Uani ? ? 1
C5A -.5212(3) .28940(9) .5982(3) .0400(8) Uani ? ? 1
C6A -.4547(3) .24622(8) .5825(3) .0411(8) Uani ? ? 1
C7A -.2678(3) .19816(9) .5144(3) .0472(9) Uani ? ? 1
C8A -.1227(3) .18690(10) .6506(3) .0670(10) Uani ? ? 1
C9A -.3186(3) .38039(10) .4563(3) .0600(10) Uani ? ? 1
C10A -.4369(4) .39550(10) .3172(4) .0690(10) Uani ? ? .817(6)
C11A -.6510(3) .28858(10) .6479(3) .0529(9) Uani ? ? 1
C12A -.8082(4) .28460(10) .5251(4) .1030(10) Uani ? ? 1
C51A -.394(2) .4225(6) .455(2) .071(7) Uiso ? ? .183(6)
O1B -.3287(2) .44026(7) 1.0440(2) .0509(7) Uani ? ? 1
O2B .0887(2) .36198(8) .7247(2) .0620(7) Uani ? ? 1
O3B .1048(2) .54808(7) .6864(2) .0558(7) Uani ? ? 1
C1B -.2245(3) .46578(8) .8728(2) .0363(7) Uani ? ? 1
C2B -.1475(3) .42215(8) .8792(3) .0386(8) Uani ? ? 1
C3B -.0325(3) .41881(8) .8288(2) .0388(8) Uani ? ? 1
C4B .0036(3) .45984(9) .7695(3) .0416(8) Uani ? ? 1
C5B -.0735(3) .50349(9) .7614(3) .0400(8) Uani ? ? 1
C6B -.1850(3) .50612(8) .8148(2) .0390(8) Uani ? ? 1
C7B -.3554(3) .46978(8) .9220(3) .0442(8) Uani ? ? 1
C8B -.5138(3) .45890(10) .8005(3) .0604(10) Uani ? ? 1
C9B .0523(3) .37107(10) .8422(3) .0533(9) Uani ? ? 1
C10B .2034(4) .36870(10) .9757(3) .0780(10) Uani ? ? 1
C11B -.0451(3) .54860(10) .6896(3) .0543(10) Uani ? ? 1
C12B -.1674(3) .55410(10) .5423(3) .0800(10) Uani ? ? 1
H2A -.2179 .2887 .4518 .0510 Uiso calc C2A 1
H2B -.1746 .3933 .9198 .0464 Uiso calc C2B 1
H4A -.5193 .3634 .5712 .0538 Uiso calc C4A 1
H4B .0843 .4578 .7333 .0499 Uiso calc C4B 1
H6A -.4871 .2156 .6105 .0493 Uiso calc C6A 1
H6B -.2373 .5372 .8117 .0468 Uiso calc C6B 1
H7A -.2367 .2012 .4354 .0566 Uiso calc C7A 1
H7B -.3579 .5037 .9503 .0531 Uiso calc C7B 1
H8A1 -.0717 .1576 .6365 .0801 Uiso calc C8A 1
H8A2 -.0490 .2143 .6746 .0801 Uiso calc C8A 1
H8A3 -.1533 .1815 .7291 .0801 Uiso calc C8A 1
H8B1 -.5969 .4645 .8324 .0725 Uiso calc C8B 1
H8B2 -.5167 .4250 .7708 .0725 Uiso calc C8B 1
H8B3 -.5310 .4803 .7191 .0725 Uiso calc C8B 1
H9A -.3125 .4047 .5282 .0709 Uiso calc C9A 1
H9B -.0165 .3449 .8461 .0639 Uiso calc C9B 1
H10A1 -.5399 .3825 .3024 .0830 Uiso calc C10A 1
H10A2 -.4418 .4311 .3127 .0830 Uiso calc C10A 1
H10A3 -.4089 .3831 .2420 .0830 Uiso calc C10A 1
H10B1 .1818 .3737 1.0596 .0932 Uiso calc C10B 1
H10B2 .2523 .3368 .9823 .0932 Uiso calc C10B 1
H10B3 .2752 .3941 .9728 .0932 Uiso calc C10B 1
H11A -.6353 .2599 .7090 .0634 Uiso calc C11A 1
H11B -.0494 .5771 .7448 .0652 Uiso calc C11B 1
H12A1 -.8062 .2588 .4603 .1234 Uiso calc C12A 1
H12A2 -.8872 .2768 .5603 .1234 Uiso calc C12A 1
H12A3 -.8354 .3156 .4732 .1234 Uiso calc C12A 1
H12B1 -.2716 .5541 .5426 .0965 Uiso calc C12B 1
H12B2 -.1517 .5849 .5023 .0965 Uiso calc C12B 1
H12B3 -.1605 .5270 .4834 .0965 Uiso calc C12B 1
H16A -.452(3) .1650(10) .406(3) .100(10) Uiso ? ? 1
H16B -.336(3) .4133(8) 1.023(3) .046(9) Uiso ? ? 1
H17A -.147(3) .4007(9) .425(3) .080(10) Uiso ? ? 1
H17B .012(3) .3668(9) .652(2) .051(9) Uiso ? ? 1
H18A -.713(3) .3359(9) .733(3) .052(9) Uiso ? ? 1
H18B .177(3) .5503(10) .777(3) .080(10) Uiso ? ? 1

loop_
_atom_site_aniso_label
_atom_site_aniso_U_11
_atom_site_aniso_U_22
_atom_site_aniso_U_33
_atom_site_aniso_U_12
_atom_site_aniso_U_13
_atom_site_aniso_U_23
O1A .0600(10) .0320(10) .0650(10) .0030(10) .0240(10) -.0020(10)
O2A .0470(10) .0490(10) .0670(10) -.0055(10) .0310(10) .0130(10)
O3A .0430(10) .0690(10) .0710(10) .0030(10) .0320(10) -.0200(10)
C1A .041(2) .0320(10) .048(2) .0020(10) .0240(10) .0000(10)
C2A .0390(10) .043(2) .056(2) .0040(10) .0300(10) .0040(10)
C3A .040(2) .0310(10) .057(2) .0030(10) .0250(10) .0070(10)
C4A .044(2) .0310(10) .065(2) .0050(10) .0300(10) -.0020(10)
C5A .0370(10) .0390(10) .048(2) -.0030(10) .0220(10) -.0030(10)
C6A .049(2) .0290(10) .051(2) -.0030(10) .0270(10) .0020(10)
C7A .049(2) .037(2) .061(2) .0050(10) .029(2) -.0010(10)
C8A .059(2) .053(2) .078(2) .013(2) .020(2) -.004(2)
C9A .056(2) .043(2) .094(3) .005(2) .045(2) .014(2)
C10A .054(2) .074(3) .080(3) .012(2) .030(2) .044(2)
C11A .046(2) .057(2) .067(2) -.003(2) .035(2) -.015(2)
C12A .059(2) .121(3) .138(3) -.014(2) .051(2) -.060(3)
O1B .0680(10) .0430(10) .0540(10) -.0060(10) .0370(10) -.0010(10)
O2B .0500(10) .080(2) .0570(10) .0220(10) .0240(10) -.0070(10)
O3B .0490(10) .0640(10) .0580(10) -.0130(10) .0270(10) .0110(10)
C1B .0360(10) .0350(10) .040(2) .0000(10) .0180(10) .0000(10)
C2B .047(2) .0310(10) .047(2) -.0010(10) .0280(10) .0040(10)
C3B .042(2) .0340(10) .044(2) .0050(10) .0220(10) .0030(10)
C4B .0390(10) .047(2) .047(2) .0010(10) .0250(10) .0040(10)
C5B .0360(10) .039(2) .047(2) -.0030(10) .0200(10) .0070(10)
C6B .0370(10) .0300(10) .049(2) .0030(10) .0180(10) .0050(10)
C7B .050(2) .035(2) .057(2) .0000(10) .033(2) .0020(10)
C8B .050(2) .068(2) .069(2) .003(2) .031(2) .004(2)
C9B .056(2) .051(2) .062(2) .015(2) .034(2) .004(2)
C10B .087(3) .072(2) .071(2) .037(2) .032(2) .007(2)
C11B .052(2) .054(2) .063(2) -.001(2) .030(2) .015(2)
C12B .060(2) .097(3) .081(2) -.001(2) .028(2) .043(2)

loop_
_atom_type_symbol
_atom_type_scat_dispersion_real
_atom_type_scat_dispersion_imag
_atom_type_scat_source
H 0 0 'Stewart, Davidson & Simpson (1965)'
C .003 .002 'Creagh & McAuley (1992)'
O .011 .006 'Creagh & McAuley (1992)'

loop_
_geom_angle_atom_site_label_1
_geom_angle_atom_site_label_2
_geom_angle_atom_site_label_3
_geom_angle
_geom_angle_publ_flag
C7A O1A H16A 105(2) no
C9A O2A H17A 108.0(10) no
C11A O3A H18A 108(2) no
C2A C1A C6A 118.8(2) yes
C2A C1A C7A 120.2(2) no
C6A C1A C7A 121.0(2) no
C1A C2A C3A 121.4(2) yes
C1A C2A H2A 119.3 no
C3A C2A H2A 119.3 no
C2A C3A C4A 118.6(2) yes
C2A C3A C9A 121.9(2) no
C4A C3A C9A 119.4(2) no
C3A C4A C5A 121.0(2) yes
C3A C4A H4A 119.5 no
C5A C4A H4A 119.5 no
C4A C5A C6A 119.0(2) yes
C4A C5A C11A 121.1(2) no
C6A C5A C11A 119.8(2) no
C1A C6A C5A 121.3(2) yes
C1A C6A H6A 119.4 no
C5A C6A H6A 119.4 no
O1A C7A C1A 112.2(2) yes
O1A C7A C8A 107.5(2) yes
O1A C7A H7A 108.7 no
C1A C7A C8A 111.1(2) no
C1A C7A H7A 108.7 no
C8A C7A H7A 108.7 no
C7A C8A H8A3 109.5 no
C7A C8A H8A2 109.5 no
C7A C8A H8A1 109.5 no
H8A3 C8A H8A2 109.5 no
H8A3 C8A H8A1 109.5 no
H8A2 C8A H8A1 109.5 no
O2A C9A C3A 108.8(2) yes
O2A C9A C10A 114.1(3) yes
O2A C9A C51A 125.2(7) no
O2A C9A H9A 106.1 no
C3A C9A C10A 112.5(3) no
C3A C9A C51A 122.3(7) no
C3A C9A H9A 105.9 no
C10A C9A H9A 108.9 no
C9A C10A H10A3 109.5 no
C9A C10A H10A2 109.5 no
C9A C10A H10A1 109.5 no
H10A3 C10A H10A2 109.5 no
H10A3 C10A H10A1 109.5 no
H10A2 C10A H10A1 109.5 no
O3A C11A C5A 108.2(2) yes
O3A C11A C12A 113.0(2) yes
O3A C11A H11A 108.1 no
C5A C11A C12A 111.3(2) no
C5A C11A H11A 108.1 no
C12A C11A H11A 108.1 no
C11A C12A H12A1 109.5 no
C11A C12A H12A2 109.5 no
C11A C12A H12A3 109.5 no
H12A1 C12A H12A2 109.5 no
H12A1 C12A H12A3 109.5 no
H12A2 C12A H12A3 109.5 no
C10A C51A H9A 107.5 no
C7B O1B H16B 109.0(10) no
C2B C1B C6B 118.8(2) yes
C2B C1B C7B 121.7(2) no
C6B C1B C7B 119.4(2) no
C9B O2B H17B 108.0(10) no
C1B C2B C3B 120.8(2) yes
C1B C2B H2B 119.6 no
C3B C2B H2B 119.6 no
C11B O3B H18B 106.0(10) no
C2B C3B C4B 119.1(2) yes
C2B C3B C9B 119.2(2) no
C4B C3B C9B 121.7(2) no
C3B C4B C5B 120.6(2) yes
C3B C4B H4B 119.7 no
C5B C4B H4B 119.7 no
C4B C5B C6B 119.2(2) yes
C4B C5B C11B 122.5(2) no
C6B C5B C11B 118.2(2) no
C1B C6B C5B 121.4(2) yes
C1B C6B H6B 119.3 no
C5B C6B H6B 119.3 no
O1B C7B C1B 113.1(2) yes
O1B C7B C8B 110.9(2) yes
O1B C7B H7B 107.2 no
C1B C7B C8B 111.0(2) no
C1B C7B H7B 107.2 no
C8B C7B H7B 107.2 no
C7B C8B H8B1 109.5 no
C7B C8B H8B2 109.5 no
C7B C8B H8B3 109.5 no
H8B1 C8B H8B2 109.5 no
H8B1 C8B H8B3 109.5 no
H8B2 C8B H8B3 109.5 no
O2B C9B C3B 112.8(2) yes
O2B C9B C10B 107.4(2) yes
O2B C9B H9B 108.2 no
C3B C9B C10B 112.1(2) no
C3B C9B H9B 108.2 no
C10B C9B H9B 108.1 no
C9B C10B H10B1 109.5 no
C9B C10B H10B2 109.5 no
C9B C10B H10B3 109.4 no
H10B1 C10B H10B2 109.5 no
H10B1 C10B H10B3 109.4 no
H10B2 C10B H10B3 109.4 no
O3B C11B C5B 112.6(2) yes
O3B C11B C12B 108.5(2) yes
O3B C11B H11B 108.1 no
C5B C11B C12B 111.4(2) no
C5B C11B H11B 108.1 no
C12B C11B H11B 108.1 no
C11B C12B H12B2 109.5 no
C11B C12B H12B1 109.5 no
C11B C12B H12B3 109.5 no
H12B2 C12B H12B1 109.5 no
H12B2 C12B H12B3 109.5 no
H12B1 C12B H12B3 109.5 no

loop_
_geom_bond_atom_site_label_1
_geom_bond_atom_site_label_2
_geom_bond_site_symmetry_1
_geom_bond_site_symmetry_2
_geom_bond_distance
_geom_bond_publ_flag
O1A C7A ? ? 1.419(3) yes
O1A H16A ? ? .86(3) no
O2A C9A ? ? 1.423(3) yes
O2A H17A ? ? .83(2) no
O3A C11A ? ? 1.420(3) yes
O3A H18A ? ? .74(2) no
C1A C2A ? ? 1.383(3) no
C1A C6A ? ? 1.389(3) no
C1A C7A ? ? 1.513(3) no
C2A C3A ? ? 1.387(3) no
C2A H2A ? ? .980 no
C3A C4A ? ? 1.395(3) no
C3A C9A ? ? 1.513(3) no
C4A C5A ? ? 1.387(3) no
C4A H4A ? ? .980 no
C5A C6A ? ? 1.383(3) no
C5A C11A ? ? 1.513(3) no
C6A H6A ? ? .980 no
C7A C8A ? ? 1.508(3) yes
C7A H7A ? ? .980 no
C8A H8A3 ? ? .980 no
C8A H8A2 ? ? .980 no
C8A H8A1 ? ? .980 no
C9A C10A ? ? 1.447(4) yes
C9A C51A ? ? 1.35(2) no
C9A H9A ? ? .982 no
C10A C51A ? ? 1.50(2) no
C10A H10A3 ? ? .980 no
C10A H10A2 ? ? .980 no
C10A H10A1 ? ? .980 no
C11A C12A ? ? 1.478(4) yes
C11A H11A ? ? .980 no
C12A H12A1 ? ? .980 no
C12A H12A2 ? ? .980 no
C12A H12A3 ? ? .980 no
C51A H9A ? ? .946 no
O1B C7B ? ? 1.426(3) yes
O1B H16B ? ? .77(2) no
C1B C2B ? ? 1.388(3) no
C1B C6B ? ? 1.385(3) no
C1B C7B ? ? 1.521(3) no
O2B C9B ? ? 1.416(3) yes
O2B H17B ? ? .80(2) no
C2B C3B ? ? 1.388(3) no
C2B H2B ? ? .980 no
O3B C11B ? ? 1.422(3) yes
O3B H18B ? ? .89(2) no
C3B C4B ? ? 1.393(3) no
C3B C9B ? ? 1.511(3) no
C4B C5B ? ? 1.385(3) no
C4B H4B ? ? .980 no
C5B C6B ? ? 1.378(3) no
C5B C11B ? ? 1.526(3) no
C6B H6B ? ? .980 no
C7B C8B ? ? 1.505(3) yes
C7B H7B ? ? .980 no
C8B H8B1 ? ? .980 no
C8B H8B2 ? ? .980 no
C8B H8B3 ? ? .980 no
C9B C10B ? ? 1.493(4) yes
C9B H9B ? ? .980 no
C10B H10B1 ? ? .980 no
C10B H10B2 ? ? .980 no
C10B H10B3 ? ? .981 no
C11B C12B ? ? 1.466(3) yes
C11B H11B ? ? .980 no
C12B H12B2 ? ? .980 no
C12B H12B1 ? ? .980 no
C12B H12B3 ? ? .980 no

loop_
_geom_hbond_atom_site_label_D
_geom_hbond_atom_site_label_H
_geom_hbond_atom_site_label_A
_geom_hbond_site_symmetry_A
_geom_hbond_distance_DH
_geom_hbond_distance_HA
_geom_hbond_distance_DA
_geom_hbond_angle_DHA
_geom_hbond_publ_flag
O1A H16A O3A 4_554 0.86(3) 1.87(3) 2.726(3) 171(3) yes
O2A H17A O3B 3_566 0.83(2) 1.96(2) 2.787(2) 173(3) yes
O3A H18A O2B 1_455 0.74(2) 1.96(2) 2.697(3) 170(3) yes
O1B H16B O1A 4_555 0.77(2) 2.00(2) 2.764(3) 171(3) yes
O2B H17B O2A ? 0.80(2) 1.94(2) 2.737(3) 175(3) yes
O3B H18B O1B 3_567 0.89(2) 1.80(2) 2.687(3) 175(3) yes
